data_7709243
loop_
_publ_author_name
'Mahato, Shreya'
'Mondal, Amit'
'Das, Mainak'
'Joshi, Mayank'
'Ray, Partha Pratim'
'Roy Choudhury, Angshuman'
'Reddy, C. Malla'
'Biswas, Bhaskar'

_publ_section_title
;
 &#x000D; De novo synthesis of hybrid d--f block metal complex salts for
 electronic charge transport applications
;
_journal_name_full 'Dalton Transactions'
_journal_paper_doi 10.1039/D1DT02722K
_journal_year 2022
_chemical_formula_moiety '2(C24 H16 Cu N5 O3), H N O3, Ce N4.48 O12.96, 2(N0.76 O2.52)'
_chemical_formula_sum 'C48 H33 Ce Cu2 N17 O27'
_chemical_formula_weight 1547.13
_space_group_crystal_system triclinic
_space_group_IT_number 2
_space_group_name_Hall '-P 1'
_space_group_name_H-M_alt 'P -1'
_atom_sites_solution_hydrogens geom
_atom_sites_solution_primary direct
_audit_creation_date 2016-05-10
_audit_creation_method
;
Olex2 1.2
(compiled 2016.02.19 svn.r3266 for OlexSys, GUI svn.r5155)
;
_audit_update_record
;
2020-11-09 deposited with the CCDC.	2022-01-06 downloaded from the CCDC.
;
_cell_angle_alpha 77.538(8)
_cell_angle_beta 88.428(8)
_cell_angle_gamma 80.416(8)
_cell_formula_units_Z 1
_cell_length_a 10.5189(7)
_cell_length_b 10.9751(4)
_cell_length_c 12.8796(7)
_cell_measurement_reflns_used 4427
_cell_measurement_temperature 100.0
_cell_measurement_theta_max 27.5
_cell_measurement_theta_min 1.9
_cell_volume 1431.55(14)
_computing_cell_refinement
;
CrystalClear-SM Expert 2.0 r15 (Rigaku, 2011)
;
_computing_data_collection
;
CrystalClear-SM Expert 2.0 r15 (Rigaku, 2011)
;
_computing_data_reduction
;
CrystalClear-SM Expert 2.0 r15 (Rigaku, 2011)
;
_computing_molecular_graphics 'Olex2 (Dolomanov et al., 2009)'
_computing_publication_material 'Olex2 (Dolomanov et al., 2009)'
_computing_structure_refinement 'ShelXL (Sheldrick, 2015)'
_computing_structure_solution 'ShelXT (Sheldrick, 2015)'
_diffrn_ambient_temperature 100.0
_diffrn_detector CCD
_diffrn_detector_area_resol_mean 13.6612
_diffrn_measured_fraction_theta_full 0.988
_diffrn_measured_fraction_theta_max 0.988
_diffrn_measurement_details
;
scan:
	Number of images: 629
	           Slice: -69.0000 - 119.7000
	     Image width: 0.3000
	        Exp time: 20.0000
	   Rotation axis: Omega
	           Omega: 0.0000
	             Chi: 54.0000
	             Phi: 0.0000
	             XTD: 49.8600
	          2theta: 29.8900
scan:
	Number of images: 629
	           Slice: -69.0000 - 119.7000
	     Image width: 0.3000
	        Exp time: 20.0000
	   Rotation axis: Omega
	           Omega: 0.0000
	             Chi: 54.0000
	             Phi: 180.0000
	             XTD: 49.8600
	          2theta: 29.8900
scan:
	Number of images: 629
	           Slice: -69.0000 - 119.7000
	     Image width: 0.3000
	        Exp time: 20.0000
	   Rotation axis: Omega
	           Omega: 0.0000
	             Chi: 54.0000
	             Phi: 90.0000
	             XTD: 49.8600
	          2theta: 29.8900
scan:
	Number of images: 629
	           Slice: -69.0000 - 119.7000
	     Image width: 0.3000
	        Exp time: 20.0000
	   Rotation axis: Omega
	           Omega: 0.0000
	             Chi: 54.0000
	             Phi: 270.0000
	             XTD: 49.8600
	          2theta: 29.8900
;
_diffrn_measurement_device
;
XtaLABmini: Fixed Chi 2 circle
;
_diffrn_measurement_device_type
;
Rigaku Mercury375R (2x2 bin mode)
;
_diffrn_measurement_method 'profile data from \w-scans'
_diffrn_measurement_specimen_support Fiber
_diffrn_orient_matrix_type d*Trek
_diffrn_orient_matrix_UB_11 0.008070
_diffrn_orient_matrix_UB_12 -0.034316
_diffrn_orient_matrix_UB_13 -0.089741
_diffrn_orient_matrix_UB_21 -0.011081
_diffrn_orient_matrix_UB_22 -0.081430
_diffrn_orient_matrix_UB_23 0.046862
_diffrn_orient_matrix_UB_31 -0.075084
_diffrn_orient_matrix_UB_32 0.021060
_diffrn_orient_matrix_UB_33 -0.015559
_diffrn_radiation_monochromator 'Graphite Monochromator'
_diffrn_radiation_type MoK\a
_diffrn_radiation_wavelength 0.71075
_diffrn_reflns_av_R_equivalents 0.0356
_diffrn_reflns_av_unetI/netI 0.0311
_diffrn_reflns_Laue_measured_fraction_full 0.988
_diffrn_reflns_Laue_measured_fraction_max 0.988
_diffrn_reflns_limit_h_max 13
_diffrn_reflns_limit_h_min -13
_diffrn_reflns_limit_k_max 14
_diffrn_reflns_limit_k_min -14
_diffrn_reflns_limit_l_max 16
_diffrn_reflns_limit_l_min -16
_diffrn_reflns_number 20423
_diffrn_reflns_point_group_measured_fraction_full 0.988
_diffrn_reflns_point_group_measured_fraction_max 0.988
_diffrn_reflns_theta_full 25.242
_diffrn_reflns_theta_max 27.488
_diffrn_reflns_theta_min 2.769
_diffrn_source 'Sealed Tube'
_diffrn_source_current 12.0
_diffrn_source_power 0.6
_diffrn_source_voltage 50.0
_exptl_absorpt_coefficient_mu 1.624
_exptl_absorpt_correction_T_max 1.000
_exptl_absorpt_correction_T_min 0.842
_exptl_absorpt_correction_type multi-scan
_exptl_absorpt_process_details 'Blessings, 1995'
_exptl_crystal_colour 'clear light green'
_exptl_crystal_colour_lustre clear
_exptl_crystal_colour_modifier light
_exptl_crystal_colour_primary green
_exptl_crystal_density_diffrn 1.795
_exptl_crystal_description block
_exptl_crystal_F_000 772
_exptl_crystal_size_max 0.25
_exptl_crystal_size_mid 0.2
_exptl_crystal_size_min 0.2
_refine_diff_density_max 1.588
_refine_diff_density_min -1.835
_refine_diff_density_rms 0.126
_refine_ls_extinction_method none
_refine_ls_goodness_of_fit_ref 1.025
_refine_ls_hydrogen_treatment constr
_refine_ls_matrix_type full
_refine_ls_number_parameters 468
_refine_ls_number_reflns 6494
_refine_ls_number_restraints 0
_refine_ls_restrained_S_all 1.025
_refine_ls_R_factor_all 0.0551
_refine_ls_R_factor_gt 0.0525
_refine_ls_shift/su_max 0.001
_refine_ls_shift/su_mean 0.000
_refine_ls_structure_factor_coef Fsqd
_refine_ls_weighting_details 'w=1/[\s^2^(Fo^2^)+(0.0760P)^2^+4.6304P] where P=(Fo^2^+2Fc^2^)/3'
_refine_ls_weighting_scheme calc
_refine_ls_wR_factor_gt 0.1338
_refine_ls_wR_factor_ref 0.1367
_reflns_Friedel_coverage 0.000
_reflns_number_gt 6113
_reflns_number_total 6494
_reflns_threshold_expression 'I > 2\s(I)'
_cod_data_source_file d1dt02722k2.cif
_cod_data_source_block cuoacphencan_100k
_cod_database_code 7709243
_shelx_space_group_comment
;
The symmetry employed for this shelxl refinement is uniquely defined
by the following loop, which should always be used as a source of
symmetry information in preference to the above space-group names.
They are only intended as comments.
;
_shelx_estimated_absorpt_t_max 0.737
_shelx_estimated_absorpt_t_min 0.687
_olex2_refinement_description
;
1. Fixed Uiso
 At 1.2 times of:
  All C(H) groups
 At 1.5 times of:
  All O(H) groups
2. Shared sites
{N6A, N6B}
{N7A, N7B}
{N8A, N8B}
3. Uiso/Uaniso restraints and constraints
Uanis(C8) = Uanis(C20)
Uanis(C7) = Uanis(C19)
Uanis(N5) = Uanis(N9)
Uanis(O2) = Uanis(O1)
Uanis(N6A) = Uanis(N6B)
Uanis(N7A) = Uanis(N7B)
Uanis(N8A) = Uanis(N8B)
Uanis(C19) = Uanis(C18)
Uanis(C18) = Uanis(C22)
4. Others
 Sof(O2B)=Sof(O3B)=Sof(O1B)=Sof(O5B)=Sof(O4B)=Sof(O6B)=Sof(N6B)=Sof(N7B)=
 Sof(N8B)=1-FVAR(1)
 Sof(O1A)=Sof(O2A)=Sof(O3A)=Sof(O4A)=Sof(O5A)=Sof(O6A)=Sof(N6A)=Sof(N7A)=
 Sof(N8A)=FVAR(1)
 Fixed Sof: O13(0.5) O14(0.5) O15(0.5) H15A(0.5) N9(0.5)
5.a Aromatic/amide H refined with riding coordinates:
 C1(H1), C2(H2), C3(H3), C4(H4), C5(H5), C6(H6), C7(H7), C8(H8), C13(H13),
 C14(H14), C15(H15), C16(H16), C17(H17), C18(H18), C19(H19), C20(H20)
5.b Idealised tetrahedral OH refined as rotating group:
 O15(H15A)
;
_shelx_shelxl_version_number 2014/7
_olex2_submission_special_instructions 'No special instructions were received'

loop_
_space_group_symop_operation_xyz
'x, y, z'
'-x, -y, -z'

loop_
_atom_site_label
_atom_site_type_symbol
_atom_site_fract_x
_atom_site_fract_y
_atom_site_fract_z
_atom_site_U_iso_or_equiv
_atom_site_adp_type
_atom_site_occupancy
_atom_site_site_symmetry_order
_atom_site_calc_flag
_atom_site_refinement_flags_posn
_atom_site_refinement_flags_adp
_atom_site_refinement_flags_occupancy
_atom_site_disorder_assembly
_atom_site_disorder_group
Cu1 Cu 0.19555(6) 0.47686(6) 0.24404(5) 0.04365(17) Uani 1 1 d . . . . .
O1 O 0.0470(6) 0.6328(5) 0.1988(4) 0.0847(11) Uani 1 1 d . . . . .
O2 O 0.0822(6) 0.5633(5) 0.0648(4) 0.0847(11) Uani 1 1 d . . . . .
O3 O -0.0826(5) 0.7130(5) 0.0613(7) 0.104(2) Uani 1 1 d . . . . .
O13 O -0.1704(7) 1.1760(8) -0.0191(7) 0.058(2) Uani 0.5 1 d . . . . .
O14 O -0.2029(19) 0.9796(14) -0.0424(14) 0.140(7) Uani 0.5 1 d . . . . .
O15 O -0.0243(9) 1.0755(10) -0.1134(7) 0.066(2) Uani 0.5 1 d . . . . .
H15A H 0.0286 1.0175 -0.0767 0.100 Uiso 0.5 1 calc GR . . . .
N1 N 0.0685(4) 0.3585(4) 0.2733(4) 0.0414(9) Uani 1 1 d . . . . .
N2 N 0.1894(3) 0.4553(4) 0.4092(3) 0.0358(8) Uani 1 1 d . . . . .
N3 N 0.3352(4) 0.3672(4) 0.1732(3) 0.0350(8) Uani 1 1 d . . . . .
N4 N 0.3266(5) 0.5905(5) 0.2203(4) 0.0508(12) Uani 1 1 d . . . . .
N5 N 0.0148(5) 0.6430(5) 0.1028(5) 0.0601(12) Uani 1 1 d . . . . .
N9 N -0.1371(9) 1.0917(11) -0.0589(9) 0.0601(12) Uani 0.5 1 d . . . . .
C1 C 0.0047(5) 0.3171(5) 0.2040(5) 0.0531(14) Uani 1 1 d . . . . .
H1 H 0.0166 0.3472 0.1301 0.064 Uiso 1 1 calc R . . . .
C2 C -0.0800(5) 0.2299(5) 0.2372(6) 0.0609(17) Uani 1 1 d . . . . .
H2 H -0.1253 0.2027 0.1859 0.073 Uiso 1 1 calc R . . . .
C3 C -0.0968(5) 0.1848(5) 0.3420(6) 0.0571(16) Uani 1 1 d . . . . .
H3 H -0.1528 0.1248 0.3645 0.068 Uiso 1 1 calc R . . . .
C4 C -0.0399(4) 0.1828(4) 0.5305(5) 0.0499(14) Uani 1 1 d . . . . .
H4 H -0.0923 0.1207 0.5576 0.060 Uiso 1 1 calc R . . . .
C5 C 0.0246(4) 0.2276(4) 0.5986(5) 0.0468(12) Uani 1 1 d . . . . .
H5 H 0.0179 0.1957 0.6728 0.056 Uiso 1 1 calc R . . . .
C6 C 0.1694(4) 0.3764(5) 0.6286(4) 0.0416(10) Uani 1 1 d . . . . .
H6 H 0.1641 0.3495 0.7036 0.050 Uiso 1 1 calc R . . . .
C7 C 0.2418(6) 0.4677(7) 0.5854(5) 0.0595(8) Uani 1 1 d . . . . .
H7 H 0.2859 0.5056 0.6301 0.071 Uiso 1 1 calc R . . . .
C8 C 0.2498(5) 0.5042(5) 0.4752(5) 0.0512(10) Uani 1 1 d . . . . .
H8 H 0.3008 0.5669 0.4461 0.061 Uiso 1 1 calc R . . . .
C9 C 0.1161(4) 0.3657(4) 0.4518(4) 0.0347(9) Uani 1 1 d . . . . .
C10 C 0.1037(4) 0.3231(4) 0.5613(4) 0.0367(10) Uani 1 1 d . . . . .
C11 C 0.0499(4) 0.3160(4) 0.3784(4) 0.0372(10) Uani 1 1 d . . . . .
C12 C -0.0313(4) 0.2269(4) 0.4179(5) 0.0451(12) Uani 1 1 d . . . . .
C13 C 0.3364(6) 0.2571(4) 0.1475(3) 0.0454(12) Uani 1 1 d . . . . .
H13 H 0.2605 0.2198 0.1577 0.054 Uiso 1 1 calc R . . . .
C14 C 0.4449(8) 0.1934(6) 0.1059(5) 0.070(2) Uani 1 1 d . . . . .
H14 H 0.4425 0.1131 0.0904 0.083 Uiso 1 1 calc R . . . .
C15 C 0.5532(7) 0.2451(6) 0.0876(5) 0.076(2) Uani 1 1 d . . . . .
H15 H 0.6267 0.2016 0.0588 0.091 Uiso 1 1 calc R . . . .
C16 C 0.6625(6) 0.4304(9) 0.0926(5) 0.075(2) Uani 1 1 d . . . . .
H16 H 0.7381 0.3935 0.0614 0.090 Uiso 1 1 calc R . . . .
C17 C 0.6597(5) 0.5428(10) 0.1173(4) 0.072(2) Uani 1 1 d . . . . .
H17 H 0.7336 0.5830 0.1051 0.087 Uiso 1 1 calc R . . . .
C18 C 0.5363(6) 0.7192(7) 0.1889(5) 0.0595(8) Uani 1 1 d . . . . .
H18 H 0.6072 0.7639 0.1791 0.071 Uiso 1 1 calc R . . . .
C19 C 0.4251(6) 0.7684(7) 0.2293(5) 0.0595(8) Uani 1 1 d . . . . .
H19 H 0.4168 0.8486 0.2478 0.071 Uiso 1 1 calc R . . . .
C20 C 0.3204(5) 0.7006(5) 0.2441(5) 0.0512(10) Uani 1 1 d . . . . .
H20 H 0.2425 0.7369 0.2725 0.061 Uiso 1 1 calc R . . . .
C21 C 0.4396(5) 0.5410(6) 0.1802(3) 0.0432(11) Uani 1 1 d . . . . .
C22 C 0.5462(6) 0.6040(7) 0.1620(5) 0.0595(8) Uani 1 1 d . . . . .
C23 C 0.4431(4) 0.4215(5) 0.1551(3) 0.0392(10) Uani 1 1 d . . . . .
C24 C 0.5568(5) 0.3643(7) 0.1114(4) 0.0574(16) Uani 1 1 d . . . . .
Ce1 Ce 0.5000 0.0000 0.5000 0.02206(11) Uani 1 2 d S T P . .
O2B O 0.2628(3) 0.0447(3) 0.4604(3) 0.0280(8) Uani 0.759(4) 1 d . . . A 2
O3B O 0.3882(3) 0.0209(3) 0.3292(3) 0.0275(8) Uani 0.759(4) 1 d . . . A 2
O5AA O 0.1817(3) 0.0410(3) 0.3063(3) 0.0382(7) Uani 1 1 d . . . A 2
O1B O 0.5950(3) 0.1928(3) 0.5086(3) 0.0278(8) Uani 0.759(4) 1 d . . . A 2
O8 O 0.5209(3) 0.3825(3) 0.4165(3) 0.0361(7) Uani 1 1 d . . . A 2
O5B O 0.4247(3) 0.2234(3) 0.4104(3) 0.0286(8) Uani 0.759(4) 1 d . . . A 2
O4B O 0.6208(3) -0.1272(4) 0.3791(3) 0.0305(8) Uani 0.759(4) 1 d . . . A 2
O11 O 0.7248(3) -0.0505(4) 0.2381(3) 0.0473(8) Uani 1 1 d . . . A 2
O6B O 0.6321(3) 0.0716(3) 0.3407(3) 0.0289(8) Uani 0.759(4) 1 d . . . A 2
N6B N 0.2730(3) 0.0338(3) 0.3645(3) 0.0270(7) Uani 0.759(4) 1 d . . . A 2
N7B N 0.5130(3) 0.2709(3) 0.4418(3) 0.0270(7) Uani 0.759(4) 1 d . . . A 2
N8B N 0.6616(3) -0.0365(3) 0.3161(3) 0.0310(7) Uani 0.759(4) 1 d . . . A 2
O1A O 0.5631(11) 0.1925(10) 0.3825(9) 0.027(2) Uani 0.241(4) 1 d . . . A 1
O2A O 0.3207(11) 0.1252(11) 0.3771(9) 0.029(3) Uani 0.241(4) 1 d . . . A 1
O3A O 0.3238(10) -0.0772(10) 0.4244(9) 0.025(2) Uani 0.241(4) 1 d . . . A 1
O4A O 0.5375(10) -0.0208(11) 0.3121(10) 0.028(3) Uani 0.241(4) 1 d . . . A 1
O5A O 0.4448(10) 0.2234(10) 0.5158(9) 0.026(2) Uani 0.241(4) 1 d . . . A 1
O6A O 0.7100(11) -0.0427(11) 0.4063(9) 0.027(2) Uani 0.241(4) 1 d . . . A 1
N6A N 0.2730(3) 0.0338(3) 0.3645(3) 0.0270(7) Uani 0.241(4) 1 d . . . A 1
N7A N 0.5130(3) 0.2709(3) 0.4418(3) 0.0270(7) Uani 0.241(4) 1 d . . . A 1
N8A N 0.6616(3) -0.0365(3) 0.3161(3) 0.0310(7) Uani 0.241(4) 1 d . . . A 1

loop_
_atom_site_aniso_label
_atom_site_aniso_U_11
_atom_site_aniso_U_22
_atom_site_aniso_U_33
_atom_site_aniso_U_23
_atom_site_aniso_U_13
_atom_site_aniso_U_12
Cu1 0.0426(3) 0.0467(3) 0.0553(4) -0.0287(3) 0.0215(3) -0.0263(3)
O1 0.103(3) 0.084(3) 0.067(2) -0.0177(18) 0.029(2) -0.017(2)
O2 0.103(3) 0.084(3) 0.067(2) -0.0177(18) 0.029(2) -0.017(2)
O3 0.054(3) 0.057(3) 0.195(7) -0.013(4) 0.002(4) -0.007(2)
O13 0.042(4) 0.072(5) 0.071(5) -0.041(4) 0.018(4) -0.011(4)
O14 0.196(17) 0.091(9) 0.166(15) -0.069(10) 0.069(13) -0.076(11)
O15 0.065(5) 0.084(7) 0.056(5) -0.021(4) 0.010(4) -0.024(5)
N1 0.0313(19) 0.0343(19) 0.062(3) -0.0149(18) -0.0001(17) -0.0096(15)
N2 0.0237(16) 0.0342(18) 0.055(2) -0.0178(17) 0.0129(15) -0.0121(14)
N3 0.0387(19) 0.0373(19) 0.0274(17) -0.0056(14) -0.0018(14) -0.0031(15)
N4 0.058(3) 0.064(3) 0.049(2) -0.034(2) 0.029(2) -0.038(2)
N5 0.045(2) 0.070(3) 0.075(3) -0.039(3) 0.002(2) -0.009(2)
N9 0.045(2) 0.070(3) 0.075(3) -0.039(3) 0.002(2) -0.009(2)
C1 0.040(3) 0.038(3) 0.082(4) -0.011(3) -0.022(3) -0.007(2)
C2 0.042(3) 0.036(3) 0.102(5) -0.002(3) -0.036(3) -0.011(2)
C3 0.027(2) 0.030(2) 0.110(5) -0.001(3) -0.022(3) -0.0091(18)
C4 0.025(2) 0.028(2) 0.091(4) -0.002(2) 0.013(2) -0.0073(17)
C5 0.029(2) 0.032(2) 0.075(4) -0.004(2) 0.018(2) -0.0053(18)
C6 0.030(2) 0.040(2) 0.054(3) -0.011(2) 0.0093(19) -0.0036(18)
C7 0.0612(17) 0.086(2) 0.0472(15) -0.0249(14) 0.0144(13) -0.0448(17)
C8 0.049(2) 0.053(2) 0.066(2) -0.0333(19) 0.0279(18) -0.0265(17)
C9 0.0178(17) 0.0276(19) 0.059(3) -0.0104(18) 0.0084(17) -0.0049(15)
C10 0.0197(18) 0.0271(19) 0.061(3) -0.0081(19) 0.0102(18) -0.0004(15)
C11 0.0173(17) 0.0259(19) 0.068(3) -0.0098(19) -0.0013(18) -0.0032(15)
C12 0.0187(19) 0.029(2) 0.085(4) -0.005(2) -0.002(2) -0.0059(16)
C13 0.071(3) 0.033(2) 0.027(2) -0.0016(17) 0.004(2) 0.000(2)
C14 0.105(5) 0.042(3) 0.042(3) 0.006(2) 0.026(3) 0.023(3)
C15 0.087(5) 0.065(4) 0.042(3) 0.016(3) 0.022(3) 0.045(4)
C16 0.032(3) 0.130(7) 0.037(3) 0.025(4) -0.003(2) 0.007(3)
C17 0.033(3) 0.143(7) 0.031(3) 0.016(3) -0.007(2) -0.031(4)
C18 0.0612(17) 0.086(2) 0.0472(15) -0.0249(14) 0.0144(13) -0.0448(17)
C19 0.0612(17) 0.086(2) 0.0472(15) -0.0249(14) 0.0144(13) -0.0448(17)
C20 0.049(2) 0.053(2) 0.066(2) -0.0333(19) 0.0279(18) -0.0265(17)
C21 0.042(2) 0.072(3) 0.0226(19) -0.014(2) 0.0046(17) -0.025(2)
C22 0.0612(17) 0.086(2) 0.0472(15) -0.0249(14) 0.0144(13) -0.0448(17)
C23 0.032(2) 0.063(3) 0.0192(17) -0.0034(18) -0.0012(15) -0.003(2)
C24 0.037(3) 0.087(4) 0.027(2) 0.014(2) 0.0013(19) 0.018(3)
Ce1 0.01782(15) 0.01950(15) 0.02890(17) -0.00359(11) -0.00090(10) -0.00504(10)
O2B 0.0205(16) 0.0311(19) 0.0324(19) -0.0056(15) -0.0015(14) -0.0058(14)
O3B 0.0205(17) 0.0316(18) 0.0301(18) -0.0038(14) -0.0009(13) -0.0069(14)
O5AA 0.0276(15) 0.0423(17) 0.0429(17) 0.0005(13) -0.0146(13) -0.0106(13)
O1B 0.0237(17) 0.0262(17) 0.0325(18) -0.0042(14) -0.0052(14) -0.0035(14)
O8 0.0366(16) 0.0193(13) 0.0507(18) -0.0011(12) 0.0012(13) -0.0086(11)
O5B 0.0227(17) 0.0243(17) 0.038(2) -0.0042(15) -0.0053(14) -0.0045(13)
O4B 0.0239(17) 0.0303(19) 0.038(2) -0.0075(15) 0.0024(15) -0.0066(14)
O11 0.0439(19) 0.056(2) 0.0428(18) -0.0147(16) 0.0198(15) -0.0085(16)
O6B 0.0251(18) 0.0293(18) 0.0338(19) -0.0053(15) -0.0001(14) -0.0103(14)
N6B 0.0209(15) 0.0248(15) 0.0333(17) 0.0016(13) -0.0047(12) -0.0074(12)
N7B 0.0220(15) 0.0233(15) 0.0352(17) -0.0038(13) -0.0006(13) -0.0049(12)
N8B 0.0250(16) 0.0326(17) 0.0356(18) -0.0076(14) 0.0039(13) -0.0054(13)
O1A 0.025(5) 0.024(5) 0.031(6) -0.005(4) 0.004(4) -0.004(4)
O2A 0.029(6) 0.025(5) 0.032(6) -0.003(4) -0.006(5) -0.005(4)
O3A 0.024(5) 0.020(5) 0.030(5) -0.001(4) -0.004(4) -0.008(4)
O4A 0.014(5) 0.026(5) 0.040(6) 0.002(5) 0.007(4) -0.007(4)
O5A 0.022(5) 0.021(5) 0.032(6) 0.000(4) 0.009(4) -0.004(4)
O6A 0.024(5) 0.026(5) 0.033(6) -0.005(4) 0.006(4) -0.011(4)
N6A 0.0209(15) 0.0248(15) 0.0333(17) 0.0016(13) -0.0047(12) -0.0074(12)
N7A 0.0220(15) 0.0233(15) 0.0352(17) -0.0038(13) -0.0006(13) -0.0049(12)
N8A 0.0250(16) 0.0326(17) 0.0356(18) -0.0076(14) 0.0039(13) -0.0054(13)

loop_
_atom_type_symbol
_atom_type_description
_atom_type_scat_dispersion_real
_atom_type_scat_dispersion_imag
_atom_type_scat_source
C C 0.0033 0.0016 'International Tables Vol C Tables 4.2.6.8 and 6.1.1.4'
H H 0.0000 0.0000 'International Tables Vol C Tables 4.2.6.8 and 6.1.1.4'
Ce Ce -0.2486 2.6331 'International Tables Vol C Tables 4.2.6.8 and 6.1.1.4'
Cu Cu 0.3201 1.2651 'International Tables Vol C Tables 4.2.6.8 and 6.1.1.4'
N N 0.0061 0.0033 'International Tables Vol C Tables 4.2.6.8 and 6.1.1.4'
O O 0.0106 0.0060 'International Tables Vol C Tables 4.2.6.8 and 6.1.1.4'

loop_
_geom_angle_atom_site_label_1
_geom_angle_atom_site_label_2
_geom_angle_atom_site_label_3
_geom_angle
_geom_angle_site_symmetry_1
_geom_angle_site_symmetry_3
_geom_angle_publ_flag
N1 Cu1 O1 91.2(2) . . ?
N1 Cu1 N2 82.15(16) . . ?
N1 Cu1 N3 98.24(16) . . ?
N2 Cu1 O1 100.13(17) . . ?
N3 Cu1 O1 138.65(17) . . ?
N3 Cu1 N2 120.96(15) . . ?
N4 Cu1 O1 90.7(2) . . ?
N4 Cu1 N1 177.5(2) . . ?
N4 Cu1 N2 96.00(16) . . ?
N4 Cu1 N3 81.30(17) . . ?
N5 O1 Cu1 109.7(4) . . ?
N9 O15 H15A 109.5 . . ?
C1 N1 Cu1 128.3(4) . . ?
C1 N1 C11 118.6(4) . . ?
C11 N1 Cu1 113.1(3) . . ?
C8 N2 Cu1 131.9(3) . . ?
C8 N2 C9 118.0(4) . . ?
C9 N2 Cu1 109.8(3) . . ?
C13 N3 Cu1 131.1(4) . . ?
C13 N3 C23 118.2(4) . . ?
C23 N3 Cu1 110.6(3) . . ?
C20 N4 Cu1 128.4(4) . . ?
C20 N4 C21 117.2(4) . . ?
C21 N4 Cu1 114.3(3) . . ?
O2 N5 O1 110.3(6) . . ?
O2 N5 O3 125.9(7) . . ?
O3 N5 O1 123.1(6) . . ?
O13 N9 O14 122.8(11) . . ?
O13 N9 O15 124.1(10) . . ?
O15 N9 O14 112.5(10) . . ?
N1 C1 H1 119.1 . . ?
N1 C1 C2 121.8(6) . . ?
C2 C1 H1 119.1 . . ?
C1 C2 H2 120.0 . . ?
C3 C2 C1 120.0(5) . . ?
C3 C2 H2 120.0 . . ?
C2 C3 H3 120.0 . . ?
C2 C3 C12 119.9(5) . . ?
C12 C3 H3 120.0 . . ?
C5 C4 H4 119.4 . . ?
C5 C4 C12 121.3(4) . . ?
C12 C4 H4 119.4 . . ?
C4 C5 H5 119.4 . . ?
C4 C5 C10 121.3(5) . . ?
C10 C5 H5 119.3 . . ?
C7 C6 H6 120.3 . . ?
C7 C6 C10 119.5(5) . . ?
C10 C6 H6 120.3 . . ?
C6 C7 H7 120.4 . . ?
C6 C7 C8 119.2(5) . . ?
C8 C7 H7 120.4 . . ?
N2 C8 C7 122.9(5) . . ?
N2 C8 H8 118.5 . . ?
C7 C8 H8 118.5 . . ?
N2 C9 C10 122.7(4) . . ?
N2 C9 C11 116.9(4) . . ?
C10 C9 C11 120.4(4) . . ?
C6 C10 C5 123.8(5) . . ?
C9 C10 C5 118.6(5) . . ?
C9 C10 C6 117.6(4) . . ?
N1 C11 C9 117.6(4) . . ?
N1 C11 C12 123.1(5) . . ?
C12 C11 C9 119.3(5) . . ?
C3 C12 C4 124.3(5) . . ?
C3 C12 C11 116.7(5) . . ?
C11 C12 C4 119.0(5) . . ?
N3 C13 H13 118.8 . . ?
N3 C13 C14 122.4(6) . . ?
C14 C13 H13 118.8 . . ?
C13 C14 H14 119.8 . . ?
C15 C14 C13 120.4(6) . . ?
C15 C14 H14 119.8 . . ?
C14 C15 H15 120.1 . . ?
C14 C15 C24 119.7(5) . . ?
C24 C15 H15 120.1 . . ?
C17 C16 H16 118.9 . . ?
C17 C16 C24 122.2(6) . . ?
C24 C16 H16 118.9 . . ?
C16 C17 H17 119.5 . . ?
C16 C17 C22 120.9(6) . . ?
C22 C17 H17 119.5 . . ?
C19 C18 H18 120.4 . . ?
C19 C18 C22 119.2(5) . . ?
C22 C18 H18 120.4 . . ?
C18 C19 H19 120.1 . . ?
C18 C19 C20 119.9(6) . . ?
C20 C19 H19 120.1 . . ?
N4 C20 C19 122.6(5) . . ?
N4 C20 H20 118.7 . . ?
C19 C20 H20 118.7 . . ?
N4 C21 C22 123.1(5) . . ?
N4 C21 C23 115.8(4) . . ?
C22 C21 C23 121.1(5) . . ?
C18 C22 C17 124.1(6) . . ?
C18 C22 C21 118.0(6) . . ?
C21 C22 C17 117.9(6) . . ?
N3 C23 C21 117.8(4) . . ?
N3 C23 C24 123.0(5) . . ?
C21 C23 C24 119.2(5) . . ?
C15 C24 C16 125.2(6) . . ?
C15 C24 C23 116.2(6) . . ?
C16 C24 C23 118.6(7) . . ?
O3B Ce1 O3B 180.0 2_656 . ?
O3B Ce1 O5B 67.09(12) 2_656 2_656 ?
O3B Ce1 O5B 112.91(12) . 2_656 ?
O3B Ce1 O5B 67.09(12) . . ?
O3B Ce1 O5B 112.91(12) 2_656 . ?
O5B Ce1 O5B 180.0 . 2_656 ?
O1A Ce1 O1A 180.0 2_656 . ?
O3A Ce1 O1A 67.0(4) . 2_656 ?
O3A Ce1 O1A 113.0(4) 2_656 2_656 ?
O3A Ce1 O1A 113.0(4) . . ?
O3A Ce1 O1A 67.0(4) 2_656 . ?
O3A Ce1 O3A 180.0 2_656 . ?
O3A Ce1 O4A 113.4(4) 2_656 . ?
O3A Ce1 O4A 113.4(4) . 2_656 ?
O3A Ce1 O4A 66.6(4) . . ?
O3A Ce1 O4A 66.7(4) 2_656 2_656 ?
O3A Ce1 O5A 66.6(4) 2_656 . ?
O3A Ce1 O5A 113.4(4) . . ?
O3A Ce1 O5A 113.4(4) 2_656 2_656 ?
O3A Ce1 O5A 66.6(4) . 2_656 ?
O4A Ce1 O1A 113.3(4) 2_656 . ?
O4A Ce1 O1A 113.3(4) . 2_656 ?
O4A Ce1 O1A 66.7(4) 2_656 2_656 ?
O4A Ce1 O1A 66.7(4) . . ?
O4A Ce1 O4A 180.0 2_656 . ?
O5A Ce1 O1A 51.1(4) 2_656 2_656 ?
O5A Ce1 O1A 128.9(4) 2_656 . ?
O5A Ce1 O1A 51.1(4) . . ?
O5A Ce1 O1A 128.9(4) . 2_656 ?
O5A Ce1 O4A 67.7(4) 2_656 . ?
O5A Ce1 O4A 112.3(4) . . ?
O5A Ce1 O4A 112.3(4) 2_656 2_656 ?
O5A Ce1 O4A 67.7(4) . 2_656 ?
O5A Ce1 O5A 180.0 . 2_656 ?
N6B O2B Ce1 96.0(2) . . ?
N6B O3B Ce1 97.3(2) . . ?
N7B O1B Ce1 95.2(2) . . ?
N7B O5B Ce1 98.0(2) . . ?
N8B O4B Ce1 97.1(3) . . ?
N8B O6B Ce1 96.4(2) . . ?
O2B N6B Ce1 58.5(2) . . ?
O2B N6B O3B 115.1(3) . . ?
O3B N6B Ce1 57.0(2) . . ?
O5AA N6B Ce1 176.0(3) . . ?
O5AA N6B O2B 124.1(4) . . ?
O5AA N6B O3B 120.7(4) . . ?
O1B N7B Ce1 58.5(2) . . ?
O8 N7B Ce1 178.6(3) . . ?
O8 N7B O1B 120.9(3) . . ?
O8 N7B O5B 123.7(3) . . ?
O5B N7B Ce1 57.0(2) . . ?
O5B N7B O1B 115.3(3) . . ?
O4B N8B Ce1 57.5(2) . . ?
O4B N8B O6B 115.4(4) . . ?
O11 N8B Ce1 177.9(3) . . ?
O11 N8B O4B 122.7(4) . . ?
O11 N8B O6B 121.9(4) . . ?
O6B N8B Ce1 57.9(2) . . ?
N7A O1A Ce1 95.8(6) . . ?
N6A O2A Ce1 96.5(6) . . ?
N6A O3A Ce1 96.1(5) . . ?
N8A O4A Ce1 96.6(7) . . ?
N7A O5A Ce1 98.3(6) . . ?
N8A O6A Ce1 96.4(6) . . ?
O2A N6A Ce1 58.7(5) . . ?
O2A N6A O3A 115.4(7) . . ?
O3A N6A Ce1 57.0(5) . . ?
O1A N7A Ce1 57.9(5) . . ?
O5A N7A Ce1 56.7(5) . . ?
O5A N7A O1A 113.8(7) . . ?
O4A N8A Ce1 57.6(6) . . ?
O6A N8A Ce1 58.2(5) . . ?
O6A N8A O4A 115.7(8) . . ?

loop_
_geom_bond_atom_site_label_1
_geom_bond_atom_site_label_2
_geom_bond_distance
_geom_bond_site_symmetry_2
_geom_bond_publ_flag
Cu1 O1 2.107(6) . ?
Cu1 N1 1.988(4) . ?
Cu1 N2 2.089(4) . ?
Cu1 N3 2.062(4) . ?
Cu1 N4 1.984(4) . ?
O1 N5 1.268(8) . ?
O2 N5 1.211(7) . ?
O3 N5 1.232(8) . ?
O13 N9 1.152(12) . ?
O14 N9 1.484(17) . ?
O15 H15A 0.8400 . ?
O15 N9 1.367(13) . ?
N1 C1 1.327(7) . ?
N1 C11 1.353(7) . ?
N2 C8 1.324(7) . ?
N2 C9 1.364(5) . ?
N3 C13 1.318(6) . ?
N3 C23 1.359(6) . ?
N4 C20 1.300(7) . ?
N4 C21 1.359(7) . ?
C1 H1 0.9500 . ?
C1 C2 1.407(8) . ?
C2 H2 0.9500 . ?
C2 C3 1.352(10) . ?
C3 H3 0.9500 . ?
C3 C12 1.408(8) . ?
C4 H4 0.9500 . ?
C4 C5 1.341(8) . ?
C4 C12 1.433(8) . ?
C5 H5 0.9500 . ?
C5 C10 1.439(6) . ?
C6 H6 0.9500 . ?
C6 C7 1.372(7) . ?
C6 C10 1.400(7) . ?
C7 H7 0.9500 . ?
C7 C8 1.394(8) . ?
C8 H8 0.9500 . ?
C9 C10 1.397(7) . ?
C9 C11 1.436(7) . ?
C11 C12 1.408(6) . ?
C13 H13 0.9500 . ?
C13 C14 1.393(8) . ?
C14 H14 0.9500 . ?
C14 C15 1.348(11) . ?
C15 H15 0.9500 . ?
C15 C24 1.414(11) . ?
C16 H16 0.9500 . ?
C16 C17 1.334(12) . ?
C16 C24 1.414(10) . ?
C17 H17 0.9500 . ?
C17 C22 1.439(10) . ?
C18 H18 0.9500 . ?
C18 C19 1.344(9) . ?
C18 C22 1.369(9) . ?
C19 H19 0.9500 . ?
C19 C20 1.416(7) . ?
C20 H20 0.9500 . ?
C21 C22 1.401(7) . ?
C21 C23 1.411(8) . ?
C23 C24 1.417(7) . ?
Ce1 O3B 2.471(4) . ?
Ce1 O3B 2.471(4) 2_656 ?
Ce1 O5B 2.481(4) . ?
Ce1 O5B 2.481(4) 2_656 ?
Ce1 O1A 2.495(11) . ?
Ce1 O1A 2.495(11) 2_656 ?
Ce1 O3A 2.466(10) . ?
Ce1 O3A 2.466(10) 2_656 ?
Ce1 O4A 2.494(12) 2_656 ?
Ce1 O4A 2.494(12) . ?
Ce1 O5A 2.475(11) . ?
Ce1 O5A 2.475(11) 2_656 ?
O2B N6B 1.267(5) . ?
O3B N6B 1.279(5) . ?
O5AA N6B 1.216(4) . ?
O1B N7B 1.302(5) . ?
O8 N7B 1.214(4) . ?
O5B N7B 1.254(5) . ?
O4B N8B 1.268(5) . ?
O11 N8B 1.213(5) . ?
O6B N8B 1.280(5) . ?
O1A N7A 1.308(11) . ?
O2A N6A 1.235(12) . ?
O3A N6A 1.329(11) . ?
O4A N8A 1.289(11) . ?
O5A N7A 1.252(11) . ?
O6A N8A 1.265(12) . ?

loop_
_geom_torsion_atom_site_label_1
_geom_torsion_atom_site_label_2
_geom_torsion_atom_site_label_3
_geom_torsion_atom_site_label_4
_geom_torsion
_geom_torsion_site_symmetry_1
_geom_torsion_site_symmetry_2
_geom_torsion_site_symmetry_3
_geom_torsion_site_symmetry_4
_geom_torsion_publ_flag
Cu1 O1 N5 O2 -2.6(7) . . . . ?
Cu1 O1 N5 O3 168.2(5) . . . . ?
Cu1 N1 C1 C2 178.1(4) . . . . ?
Cu1 N1 C11 C9 3.4(5) . . . . ?
Cu1 N1 C11 C12 -177.0(3) . . . . ?
Cu1 N2 C8 C7 -173.4(5) . . . . ?
Cu1 N2 C9 C10 174.3(3) . . . . ?
Cu1 N2 C9 C11 -6.1(4) . . . . ?
Cu1 N3 C13 C14 -175.5(4) . . . . ?
Cu1 N3 C23 C21 -3.7(5) . . . . ?
Cu1 N3 C23 C24 177.2(3) . . . . ?
Cu1 N4 C20 C19 175.5(5) . . . . ?
Cu1 N4 C21 C22 -177.2(4) . . . . ?
Cu1 N4 C21 C23 4.1(6) . . . . ?
N1 C1 C2 C3 -0.8(9) . . . . ?
N1 C11 C12 C3 -1.7(6) . . . . ?
N1 C11 C12 C4 176.9(4) . . . . ?
N2 C9 C10 C5 -179.7(4) . . . . ?
N2 C9 C10 C6 0.4(6) . . . . ?
N2 C9 C11 N1 2.1(6) . . . . ?
N2 C9 C11 C12 -177.5(4) . . . . ?
N3 C13 C14 C15 -1.8(8) . . . . ?
N3 C23 C24 C15 -0.4(7) . . . . ?
N3 C23 C24 C16 178.0(4) . . . . ?
N4 C21 C22 C17 -178.8(5) . . . . ?
N4 C21 C22 C18 1.8(9) . . . . ?
N4 C21 C23 N3 -0.1(6) . . . . ?
N4 C21 C23 C24 179.1(4) . . . . ?
C1 N1 C11 C9 -177.7(4) . . . . ?
C1 N1 C11 C12 1.9(7) . . . . ?
C1 C2 C3 C12 1.1(8) . . . . ?
C2 C3 C12 C4 -178.4(5) . . . . ?
C2 C3 C12 C11 0.1(7) . . . . ?
C4 C5 C10 C6 177.7(4) . . . . ?
C4 C5 C10 C9 -2.3(6) . . . . ?
C5 C4 C12 C3 -179.6(5) . . . . ?
C5 C4 C12 C11 2.0(7) . . . . ?
C6 C7 C8 N2 0.6(10) . . . . ?
C7 C6 C10 C5 -179.5(5) . . . . ?
C7 C6 C10 C9 0.5(7) . . . . ?
C8 N2 C9 C10 -0.7(6) . . . . ?
C8 N2 C9 C11 178.9(4) . . . . ?
C9 N2 C8 C7 0.2(8) . . . . ?
C9 C11 C12 C3 178.0(4) . . . . ?
C9 C11 C12 C4 -3.5(6) . . . . ?
C10 C6 C7 C8 -0.9(9) . . . . ?
C10 C9 C11 N1 -178.2(4) . . . . ?
C10 C9 C11 C12 2.1(6) . . . . ?
C11 N1 C1 C2 -0.7(7) . . . . ?
C11 C9 C10 C5 0.7(6) . . . . ?
C11 C9 C10 C6 -179.2(4) . . . . ?
C12 C4 C5 C10 0.9(7) . . . . ?
C13 N3 C23 C21 178.3(4) . . . . ?
C13 N3 C23 C24 -0.9(6) . . . . ?
C13 C14 C15 C24 0.4(9) . . . . ?
C14 C15 C24 C16 -177.7(5) . . . . ?
C14 C15 C24 C23 0.6(8) . . . . ?
C16 C17 C22 C18 -179.8(6) . . . . ?
C16 C17 C22 C21 0.9(9) . . . . ?
C17 C16 C24 C15 -179.9(5) . . . . ?
C17 C16 C24 C23 1.8(8) . . . . ?
C18 C19 C20 N4 0.2(10) . . . . ?
C19 C18 C22 C17 179.4(6) . . . . ?
C19 C18 C22 C21 -1.3(9) . . . . ?
C20 N4 C21 C22 -1.3(8) . . . . ?
C20 N4 C21 C23 -180.0(5) . . . . ?
C21 N4 C20 C19 0.3(9) . . . . ?
C21 C23 C24 C15 -179.6(4) . . . . ?
C21 C23 C24 C16 -1.1(6) . . . . ?
C22 C18 C19 C20 0.4(10) . . . . ?
C22 C21 C23 N3 -178.8(5) . . . . ?
C22 C21 C23 C24 0.4(7) . . . . ?
C23 N3 C13 C14 2.0(7) . . . . ?
C23 C21 C22 C17 -0.2(8) . . . . ?
C23 C21 C22 C18 -179.6(5) . . . . ?
C24 C16 C17 C22 -1.7(9) . . . . ?
Ce1 O2B N6B O3B -7.1(3) . . . . ?
Ce1 O2B N6B O5AA 176.3(3) . . . . ?
Ce1 O3B N6B O2B 7.3(4) . . . . ?
Ce1 O3B N6B O5AA -176.1(3) . . . . ?
Ce1 O1B N7B O8 -178.4(3) . . . . ?
Ce1 O1B N7B O5B 4.4(4) . . . . ?
Ce1 O5B N7B O1B -4.5(4) . . . . ?
Ce1 O5B N7B O8 178.5(3) . . . . ?
Ce1 O4B N8B O11 -177.5(4) . . . . ?
Ce1 O4B N8B O6B 2.9(4) . . . . ?
Ce1 O6B N8B O4B -2.9(4) . . . . ?
Ce1 O6B N8B O11 177.5(4) . . . . ?
Ce1 O1A N7A O5A -9.5(8) . . . . ?
Ce1 O2A N6A O3A 6.4(9) . . . . ?
Ce1 O3A N6A O2A -6.5(9) . . . . ?
Ce1 O4A N8A O6A 4.0(8) . . . . ?
Ce1 O5A N7A O1A 9.6(8) . . . . ?
Ce1 O6A N8A O4A -4.0(8) . . . . ?
